data_7200909
loop_
_publ_author_name
'Quan, Ying-Ping'
'Zhao, Li-Hua'
'Yang, Ai-Hong'
'Cui, Jian-Zhong'
'Gao, Hong-Ling'
'Lu, Fan-Li'
'Shi, Wei'
'Cheng, Peng'

_publ_section_title
;
 Novel lanthanide coordination polymers based on bis-tridentate
 chelator pyrazine-2,3,5,6-tetracarboxylate with nano-channels and
 water clusters
;
_journal_issue 8
_journal_name_full CrystEngComm
_journal_page_first 1679
_journal_paper_doi 10.1039/b900618d
_journal_volume 11
_journal_year 2009
_chemical_formula_sum 'C12 H27 Lu2 N3 O25.5'
_chemical_formula_weight 971.31
_chemical_name_systematic
;
?
;
_space_group_IT_number 14
_symmetry_cell_setting monoclinic
_symmetry_space_group_name_Hall '-P 2ybc'
_symmetry_space_group_name_H-M 'P 1 21/c 1'
_atom_sites_solution_hydrogens geom
_atom_sites_solution_primary direct
_atom_sites_solution_secondary difmap
_audit_creation_method SHELXL-97
_cell_angle_alpha 90.00
_cell_angle_beta 90.43(3)
_cell_angle_gamma 90.00
_cell_formula_units_Z 4
_cell_length_a 9.1432(18)
_cell_length_b 22.304(5)
_cell_length_c 13.692(3)
_cell_measurement_reflns_used 7290
_cell_measurement_temperature 113(2)
_cell_measurement_theta_max 27.7415
_cell_measurement_theta_min 1.7451
_cell_volume 2792.1(10)
_computing_cell_refinement crystalclear
_computing_data_collection 'crystalclear(Rigaku/MSC Inc., 2005)'
_computing_data_reduction crystalclear
_computing_molecular_graphics 'Bruker SHELXTL'
_computing_publication_material 'Bruker SHELXTL'
_computing_structure_refinement 'SHELXL-97 (Sheldrick, 1997)'
_computing_structure_solution 'SHELXS-97 (Sheldrick, 1990)'
_diffrn_ambient_temperature 113(2)
_diffrn_detector_area_resol_mean 7.31
_diffrn_measured_fraction_theta_full 0.980
_diffrn_measured_fraction_theta_max 0.980
_diffrn_measurement_device_type 'rigaku saturn CCD area detector'
_diffrn_measurement_method '\w scans'
_diffrn_radiation_monochromator confocal
_diffrn_radiation_source 'rotating anode'
_diffrn_radiation_type MoK\a
_diffrn_radiation_wavelength 0.71073
_diffrn_reflns_av_R_equivalents 0.1166
_diffrn_reflns_av_sigmaI/netI 0.1151
_diffrn_reflns_limit_h_max 10
_diffrn_reflns_limit_h_min -10
_diffrn_reflns_limit_k_max 15
_diffrn_reflns_limit_k_min -26
_diffrn_reflns_limit_l_max 16
_diffrn_reflns_limit_l_min -16
_diffrn_reflns_number 15783
_diffrn_reflns_theta_full 25.02
_diffrn_reflns_theta_max 25.02
_diffrn_reflns_theta_min 2.23
_diffrn_standards_decay_% 0
_diffrn_standards_interval_count 0
_diffrn_standards_interval_time 0
_diffrn_standards_number 0
_exptl_absorpt_coefficient_mu 7.140
_exptl_absorpt_correction_T_max 0.8704
_exptl_absorpt_correction_T_min 0.7632
_exptl_absorpt_correction_type multi-scan
_exptl_absorpt_process_details crystalclear
_exptl_crystal_density_diffrn 2.311
_exptl_crystal_density_method 'not measured'
_exptl_crystal_F_000 1864
_exptl_crystal_size_max 0.04
_exptl_crystal_size_mid 0.04
_exptl_crystal_size_min 0.02
_refine_diff_density_max 3.478
_refine_diff_density_min -5.731
_refine_diff_density_rms 0.404
_refine_ls_extinction_method none
_refine_ls_goodness_of_fit_ref 1.063
_refine_ls_hydrogen_treatment constr
_refine_ls_matrix_type full
_refine_ls_number_parameters 397
_refine_ls_number_reflns 4830
_refine_ls_number_restraints 102
_refine_ls_restrained_S_all 1.053
_refine_ls_R_factor_all 0.0947
_refine_ls_R_factor_gt 0.0797
_refine_ls_shift/su_max 0.002
_refine_ls_shift/su_mean 0.000
_refine_ls_structure_factor_coef Fsqd
_refine_ls_weighting_details 'calc w=1/[\s^2^(Fo^2^)+(0.1216P)^2^+2.8602P] where P=(Fo^2^+2Fc^2^)/3'
_refine_ls_weighting_scheme calc
_refine_ls_wR_factor_gt 0.2048
_refine_ls_wR_factor_ref 0.2165
_reflns_number_gt 3830
_reflns_number_total 4830
_reflns_threshold_expression >2sigma(I)
_cod_data_source_file b900618d.txt
_cod_data_source_block r80712f1
_cod_depositor_comments
;
The following automatic conversions were performed:
'_symmetry_cell_setting' value 'Monoclinic' changed to 'monoclinic'
according to '/home/saulius/struct/CIF-dictionaries/cif_core.dic'
dictionary named 'cif_core.dic' version 2.4.1 from
2010-06-29.

'_exptl_absorpt_correction_type' value 'MULTI-SCAN' changed
to 'multi-scan' according to
'/home/saulius/struct/CIF-dictionaries/cif_core.dic' dictionary named
'cif_core.dic' version 2.4.1 from 2010-06-29.

Automatic conversion script
Id: cif_fix_enum 1527 2010-12-29 10:47:43Z saulius 
;
_cod_original_cell_volume 2792.2(10)
_cod_original_sg_symbol_H-M P2(1)/c
_cod_original_formula_sum 'C12 H27 Lu2 N3 O25.50'
_cod_database_code 7200909

loop_
_symmetry_equiv_pos_as_xyz
'x, y, z'
'-x, y+1/2, -z+1/2'
'-x, -y, -z'
'x, -y-1/2, z-1/2'

loop_
_atom_site_label
_atom_site_type_symbol
_atom_site_fract_x
_atom_site_fract_y
_atom_site_fract_z
_atom_site_U_iso_or_equiv
_atom_site_adp_type
_atom_site_occupancy
_atom_site_symmetry_multiplicity
_atom_site_calc_flag
_atom_site_refinement_flags
_atom_site_disorder_assembly
_atom_site_disorder_group
Lu1 Lu 1.03682(7) 0.67100(2) 1.02048(4) 0.0130(2) Uani 1 1 d . . .
Lu2 Lu 0.53264(7) 0.57534(3) 0.77077(5) 0.0173(2) Uani 1 1 d . . .
O1 O 1.2084(12) 0.7448(4) 1.0034(7) 0.016(2) Uani 1 1 d . . .
O2 O 1.3510(12) 0.8057(4) 0.9132(7) 0.019(2) Uani 1 1 d . . .
O3 O 1.2230(13) 0.8945(4) 0.7915(7) 0.021(2) Uani 1 1 d . . .
O4 O 1.2045(12) 0.8658(4) 0.6326(7) 0.018(2) Uani 1 1 d . . .
O5 O 0.8776(13) 0.7465(4) 0.5318(8) 0.021(2) Uani 1 1 d . . .
O6 O 0.8710(13) 0.6504(5) 0.5828(7) 0.022(2) Uani 1 1 d . . .
O7 O 0.7360(12) 0.6393(4) 0.7680(7) 0.017(2) Uani 1 1 d . . .
O8 O 0.8541(12) 0.6377(5) 0.9095(7) 0.019(2) Uani 1 1 d U . .
O9 O 0.8630(12) 0.6277(4) 1.1258(7) 0.017(2) Uani 1 1 d . . .
O10 O 0.8303(13) 0.5513(4) 1.2303(7) 0.018(2) Uani 1 1 d . . .
O11 O 0.6723(11) 0.4554(4) 1.1399(7) 0.014(2) Uani 1 1 d . . .
O12 O 0.7929(12) 0.3743(4) 1.0809(7) 0.017(2) Uani 1 1 d . . .
O13 O 0.4680(12) 0.6662(4) 0.8417(8) 0.020(2) Uani 1 1 d . . .
H13A H 0.3978 0.6865 0.8177 0.025 Uiso 1 1 d R . .
H13B H 0.5136 0.6789 0.8919 0.025 Uiso 1 1 d R . .
O14 O 0.6162(13) 0.5623(5) 0.9300(7) 0.024(3) Uani 1 1 d . . .
H14A H 0.5653 0.5756 0.9770 0.029 Uiso 1 1 d R . .
H14B H 0.6968 0.5446 0.9415 0.029 Uiso 1 1 d R . .
O15 O 0.7333(14) 0.5105(5) 0.7643(9) 0.030(3) Uani 1 1 d . . .
H15A H 0.7531 0.4922 0.7115 0.036 Uiso 1 1 d R . .
H15B H 0.7867 0.5053 0.8147 0.036 Uiso 1 1 d R . .
O16 O 0.4326(13) 0.4920(5) 0.6983(8) 0.026(3) Uani 1 1 d . . .
H16A H 0.3579 0.4955 0.6614 0.031 Uiso 1 1 d R . .
H16B H 0.4703 0.4576 0.7080 0.031 Uiso 1 1 d R . .
O17 O 0.6108(14) 0.5860(5) 0.6125(8) 0.029(3) Uani 1 1 d . . .
H17A H 0.5543 0.6003 0.5688 0.035 Uiso 1 1 d R . .
H17B H 0.6971 0.5753 0.5978 0.035 Uiso 1 1 d R . .
O18 O 0.3363(15) 0.6164(5) 0.6807(9) 0.036(3) Uani 1 1 d . . .
H18A H 0.3453 0.6503 0.6532 0.043 Uiso 1 1 d R . .
H18B H 0.2560 0.5973 0.6762 0.043 Uiso 1 1 d R . .
N1 N 1.0348(13) 0.7217(5) 0.8571(8) 0.010(2) Uani 1 1 d U . .
N2 N 1.0448(13) 0.7756(5) 0.6792(8) 0.012(2) Uani 1 1 d U . .
N3 N 1.0282(14) 0.5589(5) 1.0148(8) 0.014(3) Uani 1 1 d U . .
C1 C 1.2419(16) 0.7754(6) 0.9258(10) 0.013(3) Uani 1 1 d U . .
C2 C 1.1286(17) 0.7668(6) 0.8437(10) 0.016(3) Uani 1 1 d U . .
C3 C 1.1237(15) 0.7972(6) 0.7522(9) 0.008(3) Uani 1 1 d U . .
C4 C 1.1933(18) 0.8584(6) 0.7246(11) 0.017(3) Uani 1 1 d U . .
C5 C 0.8984(16) 0.7048(6) 0.5935(9) 0.012(3) Uani 1 1 d U . .
C6 C 0.9554(16) 0.7255(6) 0.6912(10) 0.013(3) Uani 1 1 d . . .
C7 C 0.9472(15) 0.7014(6) 0.7844(10) 0.009(3) Uani 1 1 d U . .
C8 C 0.8341(17) 0.6561(6) 0.8225(10) 0.013(3) Uani 1 1 d . . .
C9 C 0.8631(17) 0.5733(6) 1.1511(11) 0.013(3) Uani 1 1 d U . .
C10 C 0.9246(16) 0.5326(6) 1.0703(10) 0.011(3) Uani 1 1 d U . .
C11 C 0.8948(17) 0.4689(6) 1.0536(10) 0.013(3) Uani 1 1 d U . .
C12 C 0.7774(18) 0.4305(6) 1.0945(10) 0.014(3) Uani 1 1 d . . .
O19 O 0.9155(15) 0.9278(5) 0.9253(8) 0.030(3) Uani 1 1 d . . .
O20 O 0.6335(13) 0.7627(5) 0.9079(8) 0.029(3) Uani 1 1 d . . .
O21 O 0.638(2) 0.8012(10) 0.7120(11) 0.081(7) Uani 1 1 d . . .
O22 O 0.452(4) 0.7225(13) 0.617(2) 0.039(8) Uani 0.50 1 d P A 1
O22' O 0.389(4) 0.7327(12) 0.661(2) 0.032(6) Uani 0.50 1 d P B 2
O23 O 0.483(3) 0.5886(11) 0.1000(18) 0.031(5) Uani 0.50 1 d PU . .
O24 O 0.5533(14) 0.4234(5) 0.5563(8) 0.024(3) Uani 1 1 d . . .
O25 O 0.9979(15) 0.4416(5) 0.2746(8) 0.029(3) Uani 1 1 d . . .
O26 O 0.8181(14) 0.0464(5) 0.9760(8) 0.028(3) Uani 1 1 d . . .

loop_
_atom_site_aniso_label
_atom_site_aniso_U_11
_atom_site_aniso_U_22
_atom_site_aniso_U_33
_atom_site_aniso_U_23
_atom_site_aniso_U_13
_atom_site_aniso_U_12
Lu1 0.0243(5) 0.0088(4) 0.0058(4) -0.00043(19) -0.0002(3) 0.0002(2)
Lu2 0.0228(5) 0.0151(4) 0.0140(4) -0.0040(2) 0.0027(3) -0.0023(2)
O1 0.023(6) 0.020(5) 0.005(5) 0.006(4) -0.001(4) -0.002(4)
O2 0.021(7) 0.017(5) 0.019(6) 0.002(4) -0.008(4) -0.006(4)
O3 0.037(8) 0.020(6) 0.007(5) -0.004(4) -0.004(4) -0.001(5)
O4 0.029(7) 0.013(5) 0.012(5) 0.005(4) -0.001(4) -0.005(4)
O5 0.034(7) 0.010(5) 0.020(6) 0.001(4) -0.005(5) -0.005(4)
O6 0.040(8) 0.012(5) 0.013(5) -0.001(4) 0.004(4) 0.002(5)
O7 0.016(6) 0.020(6) 0.015(5) 0.002(4) -0.004(4) 0.000(4)
O8 0.030(6) 0.024(5) 0.004(4) -0.004(4) -0.004(4) -0.001(4)
O9 0.031(7) 0.014(5) 0.008(5) 0.002(4) -0.002(4) -0.007(4)
O10 0.034(7) 0.012(5) 0.007(5) 0.003(4) 0.005(4) -0.004(4)
O11 0.018(6) 0.017(5) 0.008(5) -0.003(4) 0.000(4) 0.003(4)
O12 0.025(7) 0.014(5) 0.012(5) 0.001(4) 0.005(4) -0.013(4)
O13 0.017(7) 0.016(6) 0.029(7) -0.014(4) 0.000(5) 0.004(4)
O14 0.035(8) 0.030(6) 0.009(5) -0.003(4) -0.001(4) -0.005(5)
O15 0.043(9) 0.020(6) 0.026(7) -0.003(5) 0.001(5) -0.002(5)
O16 0.033(8) 0.011(5) 0.034(7) -0.014(4) 0.004(5) -0.005(5)
O17 0.039(8) 0.037(7) 0.011(6) -0.002(5) -0.001(5) -0.006(6)
O18 0.034(8) 0.032(7) 0.040(8) 0.002(5) -0.017(6) 0.000(6)
N1 0.013(6) 0.011(5) 0.007(5) -0.003(4) 0.003(4) 0.004(4)
N2 0.012(3) 0.012(3) 0.012(3) -0.0002(10) 0.0004(10) 0.0005(10)
N3 0.023(6) 0.010(5) 0.008(5) -0.003(4) -0.003(4) -0.002(4)
C1 0.013(3) 0.013(3) 0.013(3) -0.0001(10) 0.0000(10) 0.0000(10)
C2 0.027(7) 0.008(6) 0.014(6) -0.004(5) -0.002(5) -0.001(5)
C3 0.008(3) 0.008(3) 0.008(3) 0.0002(10) 0.0004(10) -0.0002(10)
C4 0.020(7) 0.017(6) 0.015(6) -0.003(5) -0.004(5) -0.012(5)
C5 0.016(7) 0.012(6) 0.006(6) -0.004(4) 0.005(5) 0.003(5)
C6 0.014(8) 0.008(6) 0.015(8) 0.001(5) 0.005(6) -0.003(6)
C7 0.009(3) 0.009(3) 0.009(3) 0.0002(10) 0.0000(10) 0.0003(10)
C8 0.020(9) 0.009(6) 0.011(7) -0.004(5) 0.000(6) -0.004(6)
C9 0.018(7) 0.003(5) 0.017(6) -0.005(5) -0.001(5) 0.000(5)
C10 0.012(6) 0.015(5) 0.006(5) 0.006(4) 0.007(4) 0.007(4)
C11 0.015(6) 0.013(5) 0.013(5) 0.002(4) 0.005(4) -0.004(4)
C12 0.025(9) 0.006(6) 0.010(7) -0.001(5) -0.002(6) -0.005(6)
O19 0.041(9) 0.030(7) 0.019(7) -0.002(4) 0.000(5) 0.001(5)
O20 0.030(7) 0.032(7) 0.024(6) -0.002(5) -0.016(5) 0.007(5)
O21 0.059(12) 0.154(19) 0.030(9) 0.035(10) -0.010(7) -0.074(13)
O22 0.05(2) 0.044(17) 0.025(17) -0.013(13) -0.020(14) 0.012(14)
O22' 0.05(2) 0.026(14) 0.016(16) 0.013(11) -0.003(12) -0.003(13)
O23 0.031(6) 0.031(6) 0.031(6) 0.0002(10) 0.0003(10) 0.0005(10)
O24 0.039(8) 0.023(6) 0.009(6) -0.007(4) 0.001(5) 0.007(5)
O25 0.046(8) 0.016(6) 0.027(7) -0.005(5) -0.006(5) 0.006(5)
O26 0.040(8) 0.023(6) 0.020(6) -0.001(4) 0.000(5) -0.001(5)

loop_
_atom_type_symbol
_atom_type_description
_atom_type_scat_dispersion_real
_atom_type_scat_dispersion_imag
_atom_type_scat_source
C C 0.0033 0.0016 'International Tables Vol C Tables 4.2.6.8 and 6.1.1.4'
H H 0.0000 0.0000 'International Tables Vol C Tables 4.2.6.8 and 6.1.1.4'
N N 0.0061 0.0033 'International Tables Vol C Tables 4.2.6.8 and 6.1.1.4'
O O 0.0106 0.0060 'International Tables Vol C Tables 4.2.6.8 and 6.1.1.4'
Lu Lu -0.4720 5.8584 'International Tables Vol C Tables 4.2.6.8 and 6.1.1.4'

loop_
_geom_angle_atom_site_label_1
_geom_angle_atom_site_label_2
_geom_angle_atom_site_label_3
_geom_angle
_geom_angle_site_symmetry_1
_geom_angle_site_symmetry_3
_geom_angle_publ_flag
O1 Lu1 O4 82.6(4) . 4_576 ?
O1 Lu1 O12 77.8(3) . 3_767 ?
O4 Lu1 O12 78.4(4) 4_576 3_767 ?
O1 Lu1 O5 82.5(4) . 4_576 ?
O4 Lu1 O5 129.9(3) 4_576 4_576 ?
O12 Lu1 O5 142.8(4) 3_767 4_576 ?
O1 Lu1 O9 145.3(3) . . ?
O4 Lu1 O9 84.0(4) 4_576 . ?
O12 Lu1 O9 130.1(4) 3_767 . ?
O5 Lu1 O9 82.0(4) 4_576 . ?
O1 Lu1 O8 129.9(3) . . ?
O4 Lu1 O8 140.8(4) 4_576 . ?
O12 Lu1 O8 87.3(4) 3_767 . ?
O5 Lu1 O8 81.6(4) 4_576 . ?
O9 Lu1 O8 77.8(4) . . ?
O1 Lu1 N2 74.2(4) . 4_576 ?
O4 Lu1 N2 64.7(4) 4_576 4_576 ?
O12 Lu1 N2 135.8(4) 3_767 4_576 ?
O5 Lu1 N2 65.2(4) 4_576 4_576 ?
O9 Lu1 N2 71.1(4) . 4_576 ?
O8 Lu1 N2 136.8(4) . 4_576 ?
O1 Lu1 N3 137.5(4) . . ?
O4 Lu1 N3 71.7(4) 4_576 . ?
O12 Lu1 N3 64.4(4) 3_767 . ?
O5 Lu1 N3 139.9(4) 4_576 . ?
O9 Lu1 N3 65.7(4) . . ?
O8 Lu1 N3 69.2(4) . . ?
N2 Lu1 N3 120.5(4) 4_576 . ?
O1 Lu1 N1 65.5(4) . . ?
O4 Lu1 N1 138.9(4) 4_576 . ?
O12 Lu1 N1 70.3(4) 3_767 . ?
O5 Lu1 N1 72.9(4) 4_576 . ?
O9 Lu1 N1 136.8(4) . . ?
O8 Lu1 N1 64.4(4) . . ?
N2 Lu1 N1 124.5(4) 4_576 . ?
N3 Lu1 N1 115.0(3) . . ?
O16 Lu2 O17 78.6(4) . . ?
O16 Lu2 O14 115.6(4) . . ?
O17 Lu2 O14 142.7(4) . . ?
O16 Lu2 O13 141.7(4) . . ?
O17 Lu2 O13 112.6(4) . . ?
O14 Lu2 O13 78.4(4) . . ?
O16 Lu2 O15 78.0(4) . . ?
O17 Lu2 O15 77.2(4) . . ?
O14 Lu2 O15 72.9(4) . . ?
O13 Lu2 O15 139.2(4) . . ?
O16 Lu2 O7 143.1(4) . . ?
O17 Lu2 O7 70.7(4) . . ?
O14 Lu2 O7 80.5(4) . . ?
O13 Lu2 O7 71.4(4) . . ?
O15 Lu2 O7 75.7(4) . . ?
O16 Lu2 O11 70.8(4) . 3_667 ?
O17 Lu2 O11 140.9(4) . 3_667 ?
O14 Lu2 O11 74.5(4) . 3_667 ?
O13 Lu2 O11 80.2(4) . 3_667 ?
O15 Lu2 O11 117.9(4) . 3_667 ?
O7 Lu2 O11 145.3(3) . 3_667 ?
O16 Lu2 O18 77.8(4) . . ?
O17 Lu2 O18 73.0(5) . . ?
O14 Lu2 O18 141.6(5) . . ?
O13 Lu2 O18 71.6(4) . . ?
O15 Lu2 O18 144.6(4) . . ?
O7 Lu2 O18 110.9(4) . . ?
O11 Lu2 O18 77.2(4) 3_667 . ?
C1 O1 Lu1 128.8(9) . . ?
C4 O4 Lu1 123.5(9) . 4_575 ?
C5 O5 Lu1 121.8(10) . 4_575 ?
C8 O7 Lu2 139.2(10) . . ?
C8 O8 Lu1 126.5(9) . . ?
C9 O9 Lu1 124.2(10) . . ?
C12 O11 Lu2 137.2(8) . 3_667 ?
C12 O12 Lu1 126.2(9) . 3_767 ?
Lu2 O13 H13A 119.8 . . ?
Lu2 O13 H13B 120.2 . . ?
H13A O13 H13B 120.0 . . ?
Lu2 O14 H14A 119.3 . . ?
Lu2 O14 H14B 120.7 . . ?
H14A O14 H14B 120.0 . . ?
Lu2 O15 H15A 120.1 . . ?
Lu2 O15 H15B 119.9 . . ?
H15A O15 H15B 120.0 . . ?
Lu2 O16 H16A 119.8 . . ?
Lu2 O16 H16B 120.2 . . ?
H16A O16 H16B 120.0 . . ?
Lu2 O17 H17A 120.7 . . ?
Lu2 O17 H17B 119.3 . . ?
H17A O17 H17B 120.0 . . ?
Lu2 O18 H18A 120.2 . . ?
Lu2 O18 H18B 119.8 . . ?
H18A O18 H18B 120.0 . . ?
C2 N1 C7 122.0(12) . . ?
C2 N1 Lu1 117.5(9) . . ?
C7 N1 Lu1 120.4(9) . . ?
C3 N2 C6 121.4(12) . . ?
C3 N2 Lu1 120.1(9) . 4_575 ?
C6 N2 Lu1 118.3(9) . 4_575 ?
C11 N3 C10 124.8(13) 3_767 . ?
C11 N3 Lu1 118.1(9) 3_767 . ?
C10 N3 Lu1 115.9(9) . . ?
O2 C1 O1 127.2(13) . . ?
O2 C1 C2 120.9(13) . . ?
O1 C1 C2 111.8(13) . . ?
N1 C2 C3 117.6(13) . . ?
N1 C2 C1 115.1(12) . . ?
C3 C2 C1 127.0(13) . . ?
N2 C3 C2 120.4(13) . . ?
N2 C3 C4 111.0(11) . . ?
C2 C3 C4 128.5(12) . . ?
O3 C4 O4 128.5(13) . . ?
O3 C4 C3 118.4(13) . . ?
O4 C4 C3 113.0(11) . . ?
O6 C5 O5 127.3(13) . . ?
O6 C5 C6 118.0(12) . . ?
O5 C5 C6 114.6(12) . . ?
C7 C6 N2 117.1(13) . . ?
C7 C6 C5 132.7(13) . . ?
N2 C6 C5 109.9(11) . . ?
N1 C7 C6 120.8(13) . . ?
N1 C7 C8 111.5(11) . . ?
C6 C7 C8 127.4(13) . . ?
O7 C8 O8 124.9(14) . . ?
O7 C8 C7 119.2(13) . . ?
O8 C8 C7 115.9(12) . . ?
O10 C9 O9 128.9(13) . . ?
O10 C9 C10 119.3(11) . . ?
O9 C9 C10 111.6(12) . . ?
N3 C10 C11 117.6(12) . . ?
N3 C10 C9 114.2(12) . . ?
C11 C10 C9 128.0(12) . . ?
N3 C11 C10 117.6(12) 3_767 . ?
N3 C11 C12 112.6(12) 3_767 . ?
C10 C11 C12 129.4(13) . . ?
O12 C12 O11 125.8(13) . . ?
O12 C12 C11 115.4(13) . . ?
O11 C12 C11 118.8(12) . . ?

loop_
_geom_bond_atom_site_label_1
_geom_bond_atom_site_label_2
_geom_bond_distance
_geom_bond_site_symmetry_2
_geom_bond_publ_flag
Lu1 O1 2.287(10) . ?
Lu1 O4 2.312(10) 4_576 ?
Lu1 O12 2.324(11) 3_767 ?
Lu1 O5 2.353(10) 4_576 ?
Lu1 O9 2.360(10) . ?
Lu1 O8 2.370(10) . ?
Lu1 N2 2.479(11) 4_576 ?
Lu1 N3 2.503(12) . ?
Lu1 N1 2.507(11) . ?
Lu2 O16 2.295(10) . ?
Lu2 O17 2.299(11) . ?
Lu2 O14 2.323(10) . ?
Lu2 O13 2.325(9) . ?
Lu2 O15 2.338(12) . ?
Lu2 O7 2.344(11) . ?
Lu2 O11 2.348(10) 3_667 ?
Lu2 O18 2.355(12) . ?
O1 C1 1.301(17) . ?
O2 C1 1.218(18) . ?
O3 C4 1.249(17) . ?
O4 C4 1.274(18) . ?
O4 Lu1 2.312(10) 4_575 ?
O5 C5 1.268(17) . ?
O5 Lu1 2.353(10) 4_575 ?
O6 C5 1.247(18) . ?
O7 C8 1.221(18) . ?
O8 C8 1.272(17) . ?
O9 C9 1.261(17) . ?
O10 C9 1.229(18) . ?
O11 C12 1.276(18) . ?
O11 Lu2 2.348(10) 3_667 ?
O12 C12 1.274(17) . ?
O12 Lu1 2.324(11) 3_767 ?
O13 H13A 0.8499 . ?
O13 H13B 0.8500 . ?
O14 H14A 0.8499 . ?
O14 H14B 0.8501 . ?
O15 H15A 0.8500 . ?
O15 H15B 0.8501 . ?
O16 H16A 0.8500 . ?
O16 H16B 0.8500 . ?
O17 H17A 0.8501 . ?
O17 H17B 0.8500 . ?
O18 H18A 0.8500 . ?
O18 H18B 0.8501 . ?
N1 C2 1.336(19) . ?
N1 C7 1.351(18) . ?
N2 C3 1.319(18) . ?
N2 C6 1.396(18) . ?
N2 Lu1 2.479(11) 4_575 ?
N3 C11 1.329(19) 3_767 ?
N3 C10 1.352(18) . ?
C1 C2 1.54(2) . ?
C2 C3 1.425(19) . ?
C3 C4 1.554(19) . ?
C5 C6 1.505(19) . ?
C6 C7 1.387(19) . ?
C7 C8 1.539(19) . ?
C9 C10 1.541(18) . ?
C10 C11 1.47(2) . ?
C11 N3 1.329(19) 3_767 ?
C11 C12 1.49(2) . ?

loop_
_geom_torsion_atom_site_label_1
_geom_torsion_atom_site_label_2
_geom_torsion_atom_site_label_3
_geom_torsion_atom_site_label_4
_geom_torsion
_geom_torsion_site_symmetry_1
_geom_torsion_site_symmetry_2
_geom_torsion_site_symmetry_3
_geom_torsion_site_symmetry_4
_geom_torsion_publ_flag
O4 Lu1 O1 C1 147.3(12) 4_576 . . . ?
O12 Lu1 O1 C1 67.6(12) 3_767 . . . ?
O5 Lu1 O1 C1 -80.7(12) 4_576 . . . ?
O9 Lu1 O1 C1 -144.7(11) . . . . ?
O8 Lu1 O1 C1 -8.3(14) . . . . ?
N2 Lu1 O1 C1 -147.0(12) 4_576 . . . ?
N3 Lu1 O1 C1 94.8(12) . . . . ?
N1 Lu1 O1 C1 -6.1(11) . . . . ?
O16 Lu2 O7 C8 -120.1(15) . . . . ?
O17 Lu2 O7 C8 -155.5(16) . . . . ?
O14 Lu2 O7 C8 0.4(15) . . . . ?
O13 Lu2 O7 C8 81.3(15) . . . . ?
O15 Lu2 O7 C8 -74.3(15) . . . . ?
O11 Lu2 O7 C8 44.5(17) 3_667 . . . ?
O18 Lu2 O7 C8 142.3(15) . . . . ?
O1 Lu1 O8 C8 3.5(13) . . . . ?
O4 Lu1 O8 C8 -136.0(11) 4_576 . . . ?
O12 Lu1 O8 C8 -68.2(11) 3_767 . . . ?
O5 Lu1 O8 C8 76.2(11) 4_576 . . . ?
O9 Lu1 O8 C8 159.8(12) . . . . ?
N2 Lu1 O8 C8 115.3(11) 4_576 . . . ?
N3 Lu1 O8 C8 -131.8(12) . . . . ?
N1 Lu1 O8 C8 1.3(11) . . . . ?
O1 Lu1 O9 C9 -123.4(11) . . . . ?
O4 Lu1 O9 C9 -55.7(11) 4_576 . . . ?
O12 Lu1 O9 C9 13.6(12) 3_767 . . . ?
O5 Lu1 O9 C9 172.5(11) 4_576 . . . ?
O8 Lu1 O9 C9 89.4(11) . . . . ?
N2 Lu1 O9 C9 -121.0(11) 4_576 . . . ?
N3 Lu1 O9 C9 17.0(10) . . . . ?
N1 Lu1 O9 C9 118.3(11) . . . . ?
O1 Lu1 N1 C2 -2.6(9) . . . . ?
O4 Lu1 N1 C2 -45.0(12) 4_576 . . . ?
O12 Lu1 N1 C2 -87.8(10) 3_767 . . . ?
O5 Lu1 N1 C2 86.8(10) 4_576 . . . ?
O9 Lu1 N1 C2 144.0(9) . . . . ?
O8 Lu1 N1 C2 175.6(11) . . . . ?
N2 Lu1 N1 C2 44.9(11) 4_576 . . . ?
N3 Lu1 N1 C2 -135.5(10) . . . . ?
O1 Lu1 N1 C7 173.9(11) . . . . ?
O4 Lu1 N1 C7 131.4(9) 4_576 . . . ?
O12 Lu1 N1 C7 88.6(10) 3_767 . . . ?
O5 Lu1 N1 C7 -96.7(10) 4_576 . . . ?
O9 Lu1 N1 C7 -39.6(12) . . . . ?
O8 Lu1 N1 C7 -8.0(9) . . . . ?
N2 Lu1 N1 C7 -138.7(9) 4_576 . . . ?
N3 Lu1 N1 C7 40.9(11) . . . . ?
O1 Lu1 N3 C11 -40.8(12) . . . 3_767 ?
O4 Lu1 N3 C11 -96.7(11) 4_576 . . 3_767 ?
O12 Lu1 N3 C11 -11.2(10) 3_767 . . 3_767 ?
O5 Lu1 N3 C11 132.2(10) 4_576 . . 3_767 ?
O9 Lu1 N3 C11 171.7(12) . . . 3_767 ?
O8 Lu1 N3 C11 86.1(11) . . . 3_767 ?
N2 Lu1 N3 C11 -141.0(10) 4_576 . . 3_767 ?
N1 Lu1 N3 C11 39.4(12) . . . 3_767 ?
O1 Lu1 N3 C10 150.9(9) . . . . ?
O4 Lu1 N3 C10 95.0(10) 4_576 . . . ?
O12 Lu1 N3 C10 -179.5(11) 3_767 . . . ?
O5 Lu1 N3 C10 -36.1(12) 4_576 . . . ?
O9 Lu1 N3 C10 3.4(9) . . . . ?
O8 Lu1 N3 C10 -82.2(10) . . . . ?
N2 Lu1 N3 C10 50.7(11) 4_576 . . . ?
N1 Lu1 N3 C10 -128.9(9) . . . . ?
Lu1 O1 C1 O2 -164.3(11) . . . . ?
Lu1 O1 C1 C2 12.3(17) . . . . ?
C7 N1 C2 C3 6(2) . . . . ?
Lu1 N1 C2 C3 -177.6(9) . . . . ?
C7 N1 C2 C1 -167.5(12) . . . . ?
Lu1 N1 C2 C1 8.9(16) . . . . ?
O2 C1 C2 N1 163.9(13) . . . . ?
O1 C1 C2 N1 -13.0(18) . . . . ?
O2 C1 C2 C3 -9(2) . . . . ?
O1 C1 C2 C3 174.3(13) . . . . ?
C6 N2 C3 C2 5(2) . . . . ?
Lu1 N2 C3 C2 179.9(10) 4_575 . . . ?
C6 N2 C3 C4 -170.9(13) . . . . ?
Lu1 N2 C3 C4 3.8(16) 4_575 . . . ?
N1 C2 C3 N2 -10(2) . . . . ?
C1 C2 C3 N2 162.7(13) . . . . ?
N1 C2 C3 C4 165.5(14) . . . . ?
C1 C2 C3 C4 -22(2) . . . . ?
Lu1 O4 C4 O3 -141.7(14) 4_575 . . . ?
Lu1 O4 C4 C3 34.0(17) 4_575 . . . ?
N2 C3 C4 O3 153.7(14) . . . . ?
C2 C3 C4 O3 -22(2) . . . . ?
N2 C3 C4 O4 -22.5(19) . . . . ?
C2 C3 C4 O4 161.8(14) . . . . ?
Lu1 O5 C5 O6 -145.6(12) 4_575 . . . ?
Lu1 O5 C5 C6 37.7(16) 4_575 . . . ?
C3 N2 C6 C7 3(2) . . . . ?
Lu1 N2 C6 C7 -171.6(10) 4_575 . . . ?
C3 N2 C6 C5 -170.7(12) . . . . ?
Lu1 N2 C6 C5 14.4(15) 4_575 . . . ?
O6 C5 C6 C7 -22(2) . . . . ?
O5 C5 C6 C7 154.8(16) . . . . ?
O6 C5 C6 N2 150.6(13) . . . . ?
O5 C5 C6 N2 -32.4(18) . . . . ?
C2 N1 C7 C6 2(2) . . . . ?
Lu1 N1 C7 C6 -173.9(10) . . . . ?
C2 N1 C7 C8 -171.3(12) . . . . ?
Lu1 N1 C7 C8 12.4(14) . . . . ?
N2 C6 C7 N1 -7(2) . . . . ?
C5 C6 C7 N1 165.1(14) . . . . ?
N2 C6 C7 C8 165.5(13) . . . . ?
C5 C6 C7 C8 -22(3) . . . . ?
Lu2 O7 C8 O8 3(3) . . . . ?
Lu2 O7 C8 C7 -179.6(9) . . . . ?
Lu1 O8 C8 O7 -177.7(11) . . . . ?
Lu1 O8 C8 C7 4.5(17) . . . . ?
N1 C7 C8 O7 171.2(13) . . . . ?
C6 C7 C8 O7 -2(2) . . . . ?
N1 C7 C8 O8 -10.9(17) . . . . ?
C6 C7 C8 O8 175.9(13) . . . . ?
Lu1 O9 C9 O10 143.7(14) . . . . ?
Lu1 O9 C9 C10 -31.4(16) . . . . ?
C11 N3 C10 C11 0(2) 3_767 . . . ?
Lu1 N3 C10 C11 167.3(9) . . . . ?
C11 N3 C10 C9 174.1(13) 3_767 . . . ?
Lu1 N3 C10 C9 -18.5(15) . . . . ?
O10 C9 C10 N3 -144.1(14) . . . . ?
O9 C9 C10 N3 31.5(18) . . . . ?
O10 C9 C10 C11 29(2) . . . . ?
O9 C9 C10 C11 -155.0(14) . . . . ?
N3 C10 C11 N3 0(2) . . . 3_767 ?
C9 C10 C11 N3 -173.2(13) . . . 3_767 ?
N3 C10 C11 C12 -172.1(14) . . . . ?
C9 C10 C11 C12 15(2) . . . . ?
Lu1 O12 C12 O11 170.2(10) 3_767 . . . ?
Lu1 O12 C12 C11 -10.3(18) 3_767 . . . ?
Lu2 O11 C12 O12 5(2) 3_667 . . . ?
Lu2 O11 C12 C11 -174.7(9) 3_667 . . . ?
N3 C11 C12 O12 19.3(18) 3_767 . . . ?
C10 C11 C12 O12 -168.2(14) . . . . ?
N3 C11 C12 O11 -161.2(13) 3_767 . . . ?
C10 C11 C12 O11 11(2) . . . . ?
